data_4064856
loop_
_publ_author_name
'Fogler, Eran'
'Balaraman, Ekambaram'
'Ben-David, Yehoshua'
'Leitus, Gregory'
'Shimon, Linda, J. W.'
'Milstein, David'

_publ_section_title
;
 New CNN-Type Ruthenium Pincer NHC Complexes. Mild, Efficient Catalytic
 Hydrogenation of Esters
;
_journal_issue 14
_journal_name_full Organometallics
_journal_page_first 3826
_journal_paper_doi 10.1021/om200367j
_journal_volume 30
_journal_year 2011
_chemical_formula_moiety 'C23 H23 N4, Cl'
_chemical_formula_sum 'C23 H23 Cl N4'
_chemical_formula_weight 390.90
_chemical_name_systematic
; 
 ? 
;
_space_group_IT_number 2
_symmetry_cell_setting triclinic
_symmetry_space_group_name_Hall '-P 1'
_symmetry_space_group_name_H-M 'P -1'
_atom_sites_solution_hydrogens geom
_atom_sites_solution_primary direct
_atom_sites_solution_secondary difmap
_audit_creation_method SHELXL-97
_cell_angle_alpha 92.53(3)
_cell_angle_beta 109.86(4)
_cell_angle_gamma 94.50(3)
_cell_formula_units_Z 2
_cell_length_a 8.8684(18)
_cell_length_b 9.856(2)
_cell_length_c 12.098(2)
_cell_measurement_reflns_used 20666
_cell_measurement_temperature 120(2)
_cell_measurement_theta_max 33.14
_cell_measurement_theta_min 1.82
_cell_volume 988.7(4)
_computing_cell_refinement 'Bruker Apex2'
_computing_data_collection 'Bruker Apex2'
_computing_data_reduction 'Bruker Apex2'
_computing_molecular_graphics 'Bruker SHELXTL'
_computing_publication_material 'Bruker SHELXTL'
_computing_structure_refinement 'SHELXL-97 (Sheldrick, 1997)'
_computing_structure_solution 'SHELXS-97 (Sheldrick, 1990)'
_diffrn_ambient_temperature 120(2)
_diffrn_measured_fraction_theta_full 0.986
_diffrn_measured_fraction_theta_max 0.986
_diffrn_measurement_device_type 'Bruker KappaApexII CCD'
_diffrn_measurement_method 'phi and omega scans'
_diffrn_radiation_monochromator graphite
_diffrn_radiation_source 'fine-focus sealed tube'
_diffrn_radiation_type MoK\a
_diffrn_radiation_wavelength 0.71073
_diffrn_reflns_av_R_equivalents 0.0271
_diffrn_reflns_av_sigmaI/netI 0.0332
_diffrn_reflns_limit_h_max 13
_diffrn_reflns_limit_h_min -13
_diffrn_reflns_limit_k_max 15
_diffrn_reflns_limit_k_min -15
_diffrn_reflns_limit_l_max 18
_diffrn_reflns_limit_l_min -18
_diffrn_reflns_number 20666
_diffrn_reflns_theta_full 33.14
_diffrn_reflns_theta_max 33.14
_diffrn_reflns_theta_min 2.85
_exptl_absorpt_coefficient_mu 0.209
_exptl_absorpt_correction_T_max 0.9979
_exptl_absorpt_correction_T_min 0.9834
_exptl_absorpt_correction_type multi-scan
_exptl_absorpt_process_details 'Bruker Apex2'
_exptl_crystal_colour colourless
_exptl_crystal_density_diffrn 1.313
_exptl_crystal_density_method 'not measured'
_exptl_crystal_description plate
_exptl_crystal_F_000 412
_exptl_crystal_size_max 0.08
_exptl_crystal_size_mid 0.05
_exptl_crystal_size_min 0.01
_refine_diff_density_max 0.527
_refine_diff_density_min -0.279
_refine_diff_density_rms 0.060
_refine_ls_extinction_method none
_refine_ls_goodness_of_fit_ref 1.022
_refine_ls_hydrogen_treatment mixed
_refine_ls_matrix_type full
_refine_ls_number_parameters 334
_refine_ls_number_reflns 7428
_refine_ls_number_restraints 0
_refine_ls_restrained_S_all 1.022
_refine_ls_R_factor_all 0.0524
_refine_ls_R_factor_gt 0.0388
_refine_ls_shift/su_max 0.002
_refine_ls_shift/su_mean 0.000
_refine_ls_structure_factor_coef Fsqd
_refine_ls_weighting_details 'calc w=1/[\s^2^(Fo^2^)+(0.0666P)^2^+0.1089P] where P=(Fo^2^+2Fc^2^)/3'
_refine_ls_weighting_scheme calc
_refine_ls_wR_factor_gt 0.1019
_refine_ls_wR_factor_ref 0.1111
_reflns_number_gt 6002
_reflns_number_total 7428
_reflns_threshold_expression >2sigma(I)
_cod_data_source_file om200367j_si_001.cif
_cod_data_source_block compound1
_cod_depositor_comments
;
The following automatic conversions were performed:

'_symmetry_cell_setting' value 'Triclinic' changed to 'triclinic'
according to /home/saulius/struct/CIF-dictionaries/cif_core.dic
dictionary named 'cif_core.dic' version 2.4.1 from 2010-06-29.

Automatic conversion script
Id: cif_fix_values 1715 2011-07-08 13:25:40Z adriana 
;
_cod_original_cell_volume 988.7(3)
_cod_original_sg_symbol_Hall -P1
_cod_original_sg_symbol_H-M P-1
_cod_database_code 4064856

loop_
_symmetry_equiv_pos_as_xyz
'x, y, z'
'-x, -y, -z'

loop_
_atom_site_label
_atom_site_type_symbol
_atom_site_fract_x
_atom_site_fract_y
_atom_site_fract_z
_atom_site_U_iso_or_equiv
_atom_site_adp_type
_atom_site_occupancy
_atom_site_symmetry_multiplicity
_atom_site_calc_flag
_atom_site_refinement_flags
N1 N 0.07522(10) 0.30546(8) 0.18307(7) 0.01651(15) Uani 1 1 d .
N2 N 0.26089(9) 0.59827(8) 0.09204(7) 0.01442(14) Uani 1 1 d .
N3 N 0.31340(9) 0.86821(8) 0.08770(7) 0.01260(14) Uani 1 1 d .
N4 N 0.29246(9) 0.98134(8) 0.23826(7) 0.01329(14) Uani 1 1 d .
C1 C 0.39623(10) 0.92616(9) 0.19461(8) 0.01359(16) Uani 1 1 d .
H1 H 0.5030(16) 0.9316(13) 0.2288(11) 0.014(3) Uiso 1 1 d .
C2 C 0.13818(11) 0.95575(10) 0.15487(8) 0.01539(16) Uani 1 1 d .
H2 H 0.0485(17) 0.9838(14) 0.1711(12) 0.021(3) Uiso 1 1 d .
C3 C 0.15216(11) 0.88477(10) 0.06148(8) 0.01516(16) Uani 1 1 d .
H3 H 0.0717(17) 0.8453(14) -0.0145(13) 0.024(3) Uiso 1 1 d .
C4 C 0.37630(11) 0.78546(9) 0.01304(8) 0.01483(16) Uani 1 1 d .
H4A H 0.4916(16) 0.8000(13) 0.0452(12) 0.017(3) Uiso 1 1 d .
H4B H 0.3436(16) 0.8198(14) -0.0630(12) 0.020(3) Uiso 1 1 d .
C5 C 0.31290(10) 0.63648(9) 0.00603(8) 0.01355(16) Uani 1 1 d .
C6 C 0.31073(12) 0.54662(10) -0.08699(9) 0.01843(18) Uani 1 1 d .
H6 H 0.3477(17) 0.5801(14) -0.1468(12) 0.022(3) Uiso 1 1 d .
C7 C 0.25388(13) 0.41108(10) -0.08827(9) 0.01983(18) Uani 1 1 d .
H7 H 0.2522(19) 0.3447(16) -0.1523(14) 0.033(4) Uiso 1 1 d .
C8 C 0.19965(12) 0.36979(10) 0.00104(9) 0.01726(17) Uani 1 1 d .
H8 H 0.1643(18) 0.2787(16) 0.0058(13) 0.030(4) Uiso 1 1 d .
C9 C 0.20298(11) 0.46703(9) 0.08952(8) 0.01440(16) Uani 1 1 d .
C10 C 0.14115(11) 0.43366(9) 0.18564(8) 0.01609(17) Uani 1 1 d .
C11 C 0.15051(17) 0.53357(11) 0.27378(11) 0.0290(3) Uani 1 1 d .
H11 H 0.202(2) 0.6262(18) 0.2677(15) 0.046(5) Uiso 1 1 d .
C12 C 0.0918(2) 0.49943(13) 0.36240(12) 0.0372(3) Uani 1 1 d .
H12 H 0.086(2) 0.5681(19) 0.4203(17) 0.049(5) Uiso 1 1 d .
C13 C 0.02349(16) 0.36761(12) 0.35991(11) 0.0286(2) Uani 1 1 d .
H13 H -0.0122(19) 0.3395(17) 0.4242(15) 0.037(4) Uiso 1 1 d .
C14 C 0.01709(12) 0.27508(10) 0.26872(9) 0.01979(19) Uani 1 1 d .
H14 H -0.0237(19) 0.1837(17) 0.2661(14) 0.033(4) Uiso 1 1 d .
C15 C 0.33125(10) 1.06604(9) 0.34652(8) 0.01331(15) Uani 1 1 d .
C16 C 0.42590(11) 1.19019(10) 0.36024(8) 0.01608(17) Uani 1 1 d .
C17 C 0.49957(14) 1.23308(11) 0.27015(10) 0.0233(2) Uani 1 1 d .
H17A H 0.534(2) 1.3278(19) 0.2830(16) 0.046(5) Uiso 1 1 d .
H17B H 0.588(2) 1.1816(18) 0.2698(15) 0.041(4) Uiso 1 1 d .
H17C H 0.4233(19) 1.2205(16) 0.1909(14) 0.032(4) Uiso 1 1 d .
C18 C 0.44799(12) 1.27657(10) 0.45993(9) 0.01940(18) Uani 1 1 d .
H18 H 0.5133(18) 1.3654(16) 0.4696(13) 0.033(4) Uiso 1 1 d .
C19 C 0.37646(12) 1.24318(10) 0.54297(9) 0.01849(18) Uani 1 1 d .
C20 C 0.39076(15) 1.34301(12) 0.64480(10) 0.0270(2) Uani 1 1 d .
H20A H 0.3138 1.4109 0.6177 0.040 Uiso 1 1 calc R
H20B H 0.5004 1.3890 0.6761 0.040 Uiso 1 1 calc R
H20C H 0.3674 1.2941 0.7068 0.040 Uiso 1 1 calc R
C21 C 0.28706(12) 1.11645(10) 0.52751(8) 0.01738(17) Uani 1 1 d .
H21 H 0.2359(19) 1.0894(16) 0.5870(14) 0.033(4) Uiso 1 1 d .
C22 C 0.26351(11) 1.02536(10) 0.43026(8) 0.01468(16) Uani 1 1 d .
C23 C 0.16677(13) 0.88950(11) 0.41792(10) 0.02077(19) Uani 1 1 d .
H23A H 0.152(2) 0.8675(16) 0.4930(15) 0.038(4) Uiso 1 1 d .
H23B H 0.2166(19) 0.8123(17) 0.3940(14) 0.036(4) Uiso 1 1 d .
H23C H 0.061(2) 0.8865(17) 0.3595(15) 0.036(4) Uiso 1 1 d .
Cl1 Cl 0.23367(3) 0.04768(2) 0.81136(2) 0.01797(7) Uani 1 1 d .

loop_
_atom_site_aniso_label
_atom_site_aniso_U_11
_atom_site_aniso_U_22
_atom_site_aniso_U_33
_atom_site_aniso_U_23
_atom_site_aniso_U_13
_atom_site_aniso_U_12
N1 0.0189(4) 0.0141(3) 0.0166(4) 0.0005(3) 0.0068(3) -0.0007(3)
N2 0.0161(3) 0.0133(3) 0.0141(4) 0.0003(3) 0.0061(3) 0.0000(3)
N3 0.0131(3) 0.0123(3) 0.0136(3) 0.0001(3) 0.0063(3) 0.0008(2)
N4 0.0123(3) 0.0155(3) 0.0124(3) -0.0011(3) 0.0049(3) 0.0011(2)
C1 0.0125(4) 0.0147(4) 0.0142(4) 0.0007(3) 0.0054(3) 0.0012(3)
C2 0.0117(4) 0.0188(4) 0.0152(4) -0.0003(3) 0.0041(3) 0.0016(3)
C3 0.0115(3) 0.0175(4) 0.0157(4) -0.0005(3) 0.0039(3) 0.0011(3)
C4 0.0179(4) 0.0143(4) 0.0152(4) -0.0004(3) 0.0098(3) 0.0011(3)
C5 0.0133(4) 0.0139(4) 0.0142(4) 0.0002(3) 0.0057(3) 0.0016(3)
C6 0.0231(4) 0.0178(4) 0.0175(4) -0.0009(3) 0.0114(3) 0.0013(3)
C7 0.0255(5) 0.0174(4) 0.0194(5) -0.0041(3) 0.0124(4) 0.0005(3)
C8 0.0200(4) 0.0139(4) 0.0192(4) -0.0022(3) 0.0093(3) 0.0001(3)
C9 0.0159(4) 0.0136(4) 0.0140(4) 0.0002(3) 0.0058(3) 0.0007(3)
C10 0.0201(4) 0.0136(4) 0.0156(4) -0.0001(3) 0.0081(3) -0.0003(3)
C11 0.0512(7) 0.0160(5) 0.0278(6) -0.0050(4) 0.0268(5) -0.0073(4)
C12 0.0693(9) 0.0216(5) 0.0329(7) -0.0077(5) 0.0376(7) -0.0094(6)
C13 0.0445(7) 0.0229(5) 0.0264(6) 0.0007(4) 0.0241(5) -0.0031(4)
C14 0.0232(4) 0.0166(4) 0.0212(5) 0.0023(3) 0.0103(4) -0.0011(3)
C15 0.0137(4) 0.0145(4) 0.0116(4) -0.0013(3) 0.0046(3) 0.0013(3)
C16 0.0175(4) 0.0164(4) 0.0154(4) -0.0004(3) 0.0076(3) -0.0001(3)
C17 0.0308(5) 0.0198(5) 0.0237(5) -0.0011(4) 0.0171(4) -0.0045(4)
C18 0.0220(4) 0.0175(4) 0.0185(4) -0.0025(3) 0.0081(3) -0.0020(3)
C19 0.0216(4) 0.0201(4) 0.0134(4) -0.0019(3) 0.0059(3) 0.0021(3)
C20 0.0373(6) 0.0256(5) 0.0185(5) -0.0057(4) 0.0115(4) 0.0014(4)
C21 0.0200(4) 0.0207(4) 0.0129(4) 0.0013(3) 0.0075(3) 0.0023(3)
C22 0.0146(4) 0.0167(4) 0.0132(4) 0.0018(3) 0.0053(3) 0.0019(3)
C23 0.0234(5) 0.0195(4) 0.0204(5) 0.0026(4) 0.0097(4) -0.0027(4)
Cl1 0.01363(10) 0.01943(11) 0.02258(12) 0.00219(8) 0.00875(8) -0.00005(7)

loop_
_atom_type_symbol
_atom_type_description
_atom_type_scat_dispersion_real
_atom_type_scat_dispersion_imag
_atom_type_scat_source
C C 0.0033 0.0016 'International Tables Vol C Tables 4.2.6.8 and 6.1.1.4'
H H 0.0000 0.0000 'International Tables Vol C Tables 4.2.6.8 and 6.1.1.4'
N N 0.0061 0.0033 'International Tables Vol C Tables 4.2.6.8 and 6.1.1.4'
Cl Cl 0.1484 0.1585 'International Tables Vol C Tables 4.2.6.8 and 6.1.1.4'

loop_
_geom_angle_atom_site_label_1
_geom_angle_atom_site_label_2
_geom_angle_atom_site_label_3
_geom_angle
C14 N1 C10 117.81(9)
C5 N2 C9 118.85(8)
C1 N3 C3 109.33(8)
C1 N3 C4 126.41(8)
C3 N3 C4 123.90(8)
C1 N4 C2 108.37(8)
C1 N4 C15 127.17(8)
C2 N4 C15 124.13(8)
N3 C1 N4 108.16(8)
N3 C1 H1 125.3(8)
N4 C1 H1 126.5(8)
C3 C2 N4 106.94(8)
C3 C2 H2 132.4(9)
N4 C2 H2 120.6(8)
C2 C3 N3 107.19(9)
C2 C3 H3 132.5(8)
N3 C3 H3 120.3(8)
N3 C4 C5 110.30(7)
N3 C4 H4A 107.5(8)
C5 C4 H4A 112.8(8)
N3 C4 H4B 107.8(8)
C5 C4 H4B 110.9(8)
H4A C4 H4B 107.3(11)
N2 C5 C6 122.92(8)
N2 C5 C4 116.63(8)
C6 C5 C4 120.45(8)
C7 C6 C5 118.15(9)
C7 C6 H6 122.6(8)
C5 C6 H6 119.2(8)
C8 C7 C6 119.52(9)
C8 C7 H7 120.3(9)
C6 C7 H7 120.1(9)
C7 C8 C9 118.59(9)
C7 C8 H8 122.7(9)
C9 C8 H8 118.7(9)
N2 C9 C8 121.95(9)
N2 C9 C10 115.64(8)
C8 C9 C10 122.40(8)
N1 C10 C11 122.17(9)
N1 C10 C9 117.48(8)
C11 C10 C9 120.35(8)
C12 C11 C10 119.06(10)
C12 C11 H11 124.9(10)
C10 C11 H11 116.0(10)
C13 C12 C11 118.95(11)
C13 C12 H12 119.3(11)
C11 C12 H12 121.3(11)
C14 C13 C12 118.41(10)
C14 C13 H13 121.1(10)
C12 C13 H13 120.4(10)
N1 C14 C13 123.59(9)
N1 C14 H14 115.4(10)
C13 C14 H14 120.9(10)
C16 C15 C22 122.41(9)
C16 C15 N4 118.72(8)
C22 C15 N4 118.71(8)
C18 C16 C15 117.69(9)
C18 C16 C17 120.09(9)
C15 C16 C17 122.20(9)
C16 C17 H17A 110.1(11)
C16 C17 H17B 112.9(10)
H17A C17 H17B 110.1(15)
C16 C17 H17C 112.4(9)
H17A C17 H17C 105.5(14)
H17B C17 H17C 105.5(14)
C16 C18 C19 121.89(9)
C16 C18 H18 118.2(9)
C19 C18 H18 119.9(9)
C21 C19 C18 118.40(9)
C21 C19 C20 120.61(9)
C18 C19 C20 120.97(9)
C19 C20 H20A 109.5
C19 C20 H20B 109.5
H20A C20 H20B 109.5
C19 C20 H20C 109.5
H20A C20 H20C 109.5
H20B C20 H20C 109.5
C22 C21 C19 121.90(9)
C22 C21 H21 118.3(9)
C19 C21 H21 119.8(9)
C21 C22 C15 117.60(9)
C21 C22 C23 119.87(9)
C15 C22 C23 122.52(9)
C22 C23 H23A 111.7(9)
C22 C23 H23B 113.5(9)
H23A C23 H23B 106.6(13)
C22 C23 H23C 112.5(10)
H23A C23 H23C 106.5(13)
H23B C23 H23C 105.5(13)

loop_
_geom_bond_atom_site_label_1
_geom_bond_atom_site_label_2
_geom_bond_distance
N1 C14 1.3398(13)
N1 C10 1.3445(12)
N2 C5 1.3307(12)
N2 C9 1.3489(12)
N3 C1 1.3274(13)
N3 C3 1.3803(12)
N3 C4 1.4632(12)
N4 C1 1.3434(12)
N4 C2 1.3925(13)
N4 C15 1.4432(12)
C1 H1 0.891(13)
C2 C3 1.3492(14)
C2 H2 0.940(14)
C3 H3 0.992(15)
C4 C5 1.5186(13)
C4 H4A 0.959(13)
C4 H4B 0.952(14)
C5 C6 1.3949(14)
C6 C7 1.3880(14)
C6 H6 0.951(14)
C7 C8 1.3876(14)
C7 H7 0.987(15)
C8 C9 1.3959(14)
C8 H8 0.939(15)
C9 C10 1.4833(13)
C10 C11 1.3956(15)
C11 C12 1.3845(16)
C11 H11 1.005(18)
C12 C13 1.3845(16)
C12 H12 0.969(19)
C13 C14 1.3830(16)
C13 H13 0.977(16)
C14 H14 0.939(16)
C15 C16 1.3984(13)
C15 C22 1.3998(13)
C16 C18 1.3930(14)
C16 C17 1.5082(14)
C17 H17A 0.949(19)
C17 H17B 0.965(17)
C17 H17C 0.964(16)
C18 C19 1.3962(14)
C18 H18 0.990(16)
C19 C21 1.3953(14)
C19 C20 1.5064(15)
C20 H20A 0.9800
C20 H20B 0.9800
C20 H20C 0.9800
C21 C22 1.3944(14)
C21 H21 1.008(16)
C22 C23 1.5054(14)
C23 H23A 0.993(17)
C23 H23B 0.989(17)
C23 H23C 0.964(17)

loop_
_geom_torsion_atom_site_label_1
_geom_torsion_atom_site_label_2
_geom_torsion_atom_site_label_3
_geom_torsion_atom_site_label_4
_geom_torsion
C3 N3 C1 N4 -0.58(10)
C4 N3 C1 N4 -173.88(8)
C2 N4 C1 N3 0.35(10)
C15 N4 C1 N3 -173.28(8)
C1 N4 C2 C3 0.00(10)
C15 N4 C2 C3 173.87(8)
N4 C2 C3 N3 -0.35(10)
C1 N3 C3 C2 0.58(10)
C4 N3 C3 C2 174.09(8)
C1 N3 C4 C5 108.47(10)
C3 N3 C4 C5 -63.91(11)
C9 N2 C5 C6 -0.17(14)
C9 N2 C5 C4 179.80(8)
N3 C4 C5 N2 -21.19(11)
N3 C4 C5 C6 158.78(9)
N2 C5 C6 C7 -1.00(15)
C4 C5 C6 C7 179.03(9)
C5 C6 C7 C8 0.81(15)
C6 C7 C8 C9 0.48(15)
C5 N2 C9 C8 1.55(14)
C5 N2 C9 C10 -177.58(8)
C7 C8 C9 N2 -1.71(15)
C7 C8 C9 C10 177.36(9)
C14 N1 C10 C11 0.15(15)
C14 N1 C10 C9 -179.09(9)
N2 C9 C10 N1 176.85(8)
C8 C9 C10 N1 -2.27(14)
N2 C9 C10 C11 -2.40(14)
C8 C9 C10 C11 178.48(10)
N1 C10 C11 C12 0.80(19)
C9 C10 C11 C12 -179.98(12)
C10 C11 C12 C13 -0.9(2)
C11 C12 C13 C14 0.2(2)
C10 N1 C14 C13 -0.98(16)
C12 C13 C14 N1 0.8(2)
C1 N4 C15 C16 60.65(13)
C2 N4 C15 C16 -112.04(10)
C1 N4 C15 C22 -123.74(10)
C2 N4 C15 C22 63.57(12)
C22 C15 C16 C18 -1.91(14)
N4 C15 C16 C18 173.53(9)
C22 C15 C16 C17 179.56(9)
N4 C15 C16 C17 -5.00(14)
C15 C16 C18 C19 -1.23(15)
C17 C16 C18 C19 177.34(10)
C16 C18 C19 C21 3.17(15)
C16 C18 C19 C20 -174.93(10)
C18 C19 C21 C22 -2.08(15)
C20 C19 C21 C22 176.03(10)
C19 C21 C22 C15 -0.87(14)
C19 C21 C22 C23 179.69(9)
C16 C15 C22 C21 2.93(14)
N4 C15 C22 C21 -172.51(8)
C16 C15 C22 C23 -177.65(9)
N4 C15 C22 C23 6.91(13)
